data_2214167
loop_
_publ_author_name
'Tang, Zheng-Hua'
'Tang, Yu'
'Cao, Xiao-Ping'

_publ_section_title
;
 <i>N</i>-Benzyl-2-[3,5-bis(benzyloxy)benzyloxy]benzamide
;
_journal_coeditor_code DN2200
_journal_issue 7
_journal_name_full 'Acta Crystallographica Section E'
_journal_page_first o3283
_journal_page_last o3283
_journal_paper_doi 10.1107/S1600536807029406
_journal_volume 63
_journal_year 2007
_chemical_formula_iupac 'C35 H31 N O4'
_chemical_formula_moiety 'C35 H31 N1 O4'
_chemical_formula_sum 'C35 H31 N O4'
_chemical_formula_weight 529.61
_chemical_melting_point 85
_chemical_name_systematic
;
<i>N</i>-Benzyl-2-[3,5-bis(benzyloxy)benzyloxy]benzamide
;
_space_group_IT_number 14
_symmetry_cell_setting monoclinic
_symmetry_space_group_name_Hall '-P 2ybc'
_symmetry_space_group_name_H-M 'P 1 21/c 1'
_atom_sites_solution_hydrogens geom
_atom_sites_solution_primary direct
_atom_sites_solution_secondary difmap
_cell_angle_alpha 90.00
_cell_angle_beta 98.749(2)
_cell_angle_gamma 90.00
_cell_formula_units_Z 4
_cell_length_a 10.8413(11)
_cell_length_b 13.4524(13)
_cell_length_c 19.761(2)
_cell_measurement_reflns_used 2898
_cell_measurement_temperature 294(2)
_cell_measurement_theta_max 22.70
_cell_measurement_theta_min 2.53
_cell_volume 2848.4(5)
_computing_cell_refinement 'SAINT (Bruker, 1997)'
_computing_data_collection 'SMART (Bruker, 1997)'
_computing_data_reduction SAINT
_computing_molecular_graphics 'SHELXTL (Bruker, 1997)'
_computing_publication_material SHELXTL
_computing_structure_refinement 'SHELXL97 (Sheldrick, 1997)'
_computing_structure_solution 'SHELXS97 (Sheldrick, 1997)'
_diffrn_ambient_temperature 294(2)
_diffrn_measured_fraction_theta_full 0.997
_diffrn_measured_fraction_theta_max 0.997
_diffrn_measurement_device_type 'Bruker SMART CCD area-detector'
_diffrn_measurement_method '\f and \w'
_diffrn_radiation_monochromator graphite
_diffrn_radiation_source 'fine-focus sealed tube'
_diffrn_radiation_type MoK\a
_diffrn_radiation_wavelength 0.71073
_diffrn_reflns_av_R_equivalents 0.0347
_diffrn_reflns_av_sigmaI/netI 0.0426
_diffrn_reflns_limit_h_max 12
_diffrn_reflns_limit_h_min -13
_diffrn_reflns_limit_k_max 8
_diffrn_reflns_limit_k_min -16
_diffrn_reflns_limit_l_max 24
_diffrn_reflns_limit_l_min -24
_diffrn_reflns_number 15639
_diffrn_reflns_theta_full 26.43
_diffrn_reflns_theta_max 26.43
_diffrn_reflns_theta_min 1.84
_diffrn_standards_decay_% 0
_exptl_absorpt_coefficient_mu 0.080
_exptl_absorpt_correction_T_max 0.9802
_exptl_absorpt_correction_T_min 0.9756
_exptl_absorpt_correction_type none
_exptl_crystal_colour colorless
_exptl_crystal_density_diffrn 1.235
_exptl_crystal_density_method 'not measured'
_exptl_crystal_description block
_exptl_crystal_F_000 1120
_exptl_crystal_size_max 0.31
_exptl_crystal_size_mid 0.26
_exptl_crystal_size_min 0.25
_refine_diff_density_max 0.152
_refine_diff_density_min -0.154
_refine_ls_extinction_method none
_refine_ls_goodness_of_fit_ref 1.028
_refine_ls_hydrogen_treatment constr
_refine_ls_matrix_type full
_refine_ls_number_parameters 361
_refine_ls_number_reflns 5853
_refine_ls_number_restraints 0
_refine_ls_restrained_S_all 1.028
_refine_ls_R_factor_all 0.0959
_refine_ls_R_factor_gt 0.0489
_refine_ls_shift/su_max 0.001
_refine_ls_shift/su_mean 0.000
_refine_ls_structure_factor_coef Fsqd
_refine_ls_weighting_details 'calc w=1/[\s^2^(Fo^2^)+(0.0646P)^2^+0.0363P] where P=(Fo^2^+2Fc^2^)/3'
_refine_ls_weighting_scheme calc
_refine_ls_wR_factor_gt 0.1175
_refine_ls_wR_factor_ref 0.1411
_reflns_number_gt 3315
_reflns_number_total 5853
_reflns_threshold_expression I>2\s(I)
_cod_data_source_file dn2200.cif
_cod_data_source_block I
_cod_depositor_comments
;
The following automatic conversions were performed:
'_symmetry_cell_setting' value 'Monoclinic' changed to 'monoclinic'
according to '/home/saulius/struct/CIF-dictionaries/cif_core.dic'
dictionary named 'cif_core.dic' version 2.4.1 from 2010-06-29.

Automatic conversion script
Id: cif_fix_enum 1527 2010-12-29 10:47:43Z saulius 

The following automatic conversions were performed:

'_symmetry_cell_setting' value 'Monoclinic' changed to 'monoclinic'
according to /home/saulius/struct/CIF-dictionaries/cif_core.dic
dictionary named 'cif_core.dic' version 2.4.1 from 2010-06-29.

Automatic conversion script
Id: cif_fix_values 1715 2011-07-08 13:25:40Z adriana 
;
_cod_original_cell_volume 2848.5(5)
_cod_original_sg_symbol_H-M 'P 21/c'
_cod_original_formula_sum 'C35 H31 N1 O4'
_cod_database_code 2214167
_cod_database_fobs_code 2214167

loop_
_symmetry_equiv_pos_as_xyz
'x, y, z'
'-x, y+1/2, -z+1/2'
'-x, -y, -z'
'x, -y-1/2, z-1/2'

loop_
_atom_site_type_symbol
_atom_site_label
_atom_site_fract_x
_atom_site_fract_y
_atom_site_fract_z
_atom_site_U_iso_or_equiv
_atom_site_adp_type
_atom_site_calc_flag
_atom_site_refinement_flags
_atom_site_occupancy
O O2 0.46345(11) 0.61754(8) 0.14452(6) 0.0577(3) Uani d . 1
O O4 0.90358(11) 0.42664(9) 0.07570(6) 0.0665(4) Uani d . 1
C C3 0.35242(16) 0.61863(13) 0.16959(8) 0.0514(4) Uani d . 1
C C4 0.69374(16) 0.48539(13) 0.08748(8) 0.0529(4) Uani d . 1
H H4 0.6802 0.4331 0.1162 0.063 Uiso calc R 1
C C5 0.62291(17) 0.63564(13) 0.02773(9) 0.0556(5) Uani d . 1
H H5 0.5620 0.6841 0.0166 0.067 Uiso calc R 1
O O3 0.76385(12) 0.71197(9) -0.04321(7) 0.0737(4) Uani d . 1
C C7 0.60291(16) 0.55692(12) 0.07024(8) 0.0500(4) Uani d . 1
O O1 0.41771(14) 0.81493(10) 0.29959(7) 0.0822(4) Uani d . 1
C C9 0.47838(17) 0.54436(13) 0.09333(9) 0.0574(5) Uani d . 1
H H9A 0.4125 0.5518 0.0546 0.069 Uiso calc R 1
H H9B 0.4723 0.4782 0.1121 0.069 Uiso calc R 1
N N1 0.52907(16) 0.78273(12) 0.21593(8) 0.0726(5) Uani d . 1
H H1 0.5343 0.7503 0.1790 0.087 Uiso calc R 1
C C11 0.80534(16) 0.49229(13) 0.06149(8) 0.0525(4) Uani d . 1
C C12 0.82580(17) 0.57001(13) 0.01907(8) 0.0551(4) Uani d . 1
H H12 0.9009 0.5745 0.0019 0.066 Uiso calc R 1
C C13 0.73461(17) 0.64113(13) 0.00210(9) 0.0559(5) Uani d . 1
C C14 0.25662(17) 0.55232(14) 0.14831(9) 0.0629(5) Uani d . 1
H H14 0.2673 0.5042 0.1159 0.075 Uiso calc R 1
C C15 0.43138(19) 0.76671(14) 0.24785(9) 0.0616(5) Uani d . 1
C C16 0.33748(17) 0.69054(13) 0.21937(8) 0.0556(5) Uani d . 1
C C17 0.80621(18) 0.26532(13) 0.04631(9) 0.0576(5) Uani d . 1
C C18 0.7242(2) 0.85431(13) -0.11421(9) 0.0618(5) Uani d . 1
C C19 0.67362(18) 0.78670(14) -0.06454(10) 0.0698(6) Uani d . 1
H H19A 0.6562 0.8244 -0.0252 0.084 Uiso calc R 1
H H19B 0.5965 0.7563 -0.0863 0.084 Uiso calc R 1
C C20 0.14600(19) 0.55635(17) 0.17428(11) 0.0780(6) Uani d . 1
H H20 0.0823 0.5117 0.1591 0.094 Uiso calc R 1
C C21 0.7162(2) 0.86136(16) 0.19042(11) 0.0718(6) Uani d . 1
C C22 0.6967(2) 0.21968(16) 0.05546(11) 0.0738(6) Uani d . 1
H H22 0.6639 0.2306 0.0957 0.089 Uiso calc R 1
C C23 0.87785(19) 0.32944(14) 0.10042(10) 0.0673(5) Uani d . 1
H H23A 0.8306 0.3363 0.1381 0.081 Uiso calc R 1
H H23B 0.9561 0.2970 0.1179 0.081 Uiso calc R 1
C C24 0.6429(2) 0.90028(16) -0.16497(10) 0.0756(6) Uani d . 1
H H24 0.5578 0.8877 -0.1687 0.091 Uiso calc R 1
C C25 0.1297(2) 0.6263(2) 0.22263(12) 0.0874(7) Uani d . 1
H H25 0.0552 0.6294 0.2404 0.105 Uiso calc R 1
C C26 0.2237(2) 0.69087(17) 0.24419(10) 0.0759(6) Uani d . 1
H H26 0.2117 0.7377 0.2772 0.091 Uiso calc R 1
C C27 0.8518(2) 0.24915(17) -0.01424(10) 0.0778(6) Uani d . 1
H H27 0.9253 0.2803 -0.0213 0.093 Uiso calc R 1
C C28 0.7915(3) 0.1885(2) -0.06400(12) 0.0921(7) Uani d . 1
H H28 0.8242 0.1783 -0.1043 0.111 Uiso calc R 1
C C29 0.8491(2) 0.87421(16) -0.10963(11) 0.0774(6) Uani d . 1
H H29 0.9054 0.8441 -0.0755 0.093 Uiso calc R 1
C C30 0.6860(3) 0.96452(18) -0.21014(11) 0.0941(8) Uani d . 1
H H30 0.6300 0.9952 -0.2441 0.113 Uiso calc R 1
C C31 0.8925(2) 0.93881(18) -0.15539(13) 0.0927(7) Uani d . 1
H H31 0.9775 0.9517 -0.1520 0.111 Uiso calc R 1
C C32 0.7090(2) 0.93793(18) 0.14453(14) 0.0961(7) Uani d . 1
H H32 0.6494 0.9873 0.1460 0.115 Uiso calc R 1
C C33 0.6274(2) 0.85292(17) 0.24101(12) 0.0898(7) Uani d . 1
H H33A 0.6716 0.8304 0.2847 0.108 Uiso calc R 1
H H33B 0.5913 0.9175 0.2477 0.108 Uiso calc R 1
C C34 0.8104(3) 0.98351(18) -0.20541(13) 0.1001(8) Uani d . 1
H H34 0.8393 1.0268 -0.2362 0.120 Uiso calc R 1
C C35 0.6824(3) 0.14280(17) -0.05429(12) 0.0896(7) Uani d . 1
H H35 0.6408 0.1017 -0.0881 0.107 Uiso calc R 1
C C36 0.6346(2) 0.15801(17) 0.00593(14) 0.0876(7) Uani d . 1
H H36 0.5611 0.1268 0.0129 0.105 Uiso calc R 1
C C37 0.8755(3) 0.8733(2) 0.09299(14) 0.1003(8) Uani d . 1
H H37 0.9291 0.8774 0.0606 0.120 Uiso calc R 1
C C38 0.8054(3) 0.79057(19) 0.18585(14) 0.0987(8) Uani d . 1
H H38 0.8129 0.7372 0.2161 0.118 Uiso calc R 1
C C39 0.8843(3) 0.7965(2) 0.13755(16) 0.1099(9) Uani d . 1
H H39 0.9440 0.7474 0.1356 0.132 Uiso calc R 1
C C40 0.7885(3) 0.9438(2) 0.09583(14) 0.1065(8) Uani d . 1
H H40 0.7816 0.9967 0.0651 0.128 Uiso calc R 1

loop_
_atom_site_aniso_label
_atom_site_aniso_U_11
_atom_site_aniso_U_22
_atom_site_aniso_U_33
_atom_site_aniso_U_12
_atom_site_aniso_U_13
_atom_site_aniso_U_23
O2 0.0573(8) 0.0602(8) 0.0600(7) -0.0018(6) 0.0227(6) -0.0197(6)
O4 0.0613(8) 0.0577(8) 0.0817(9) 0.0075(6) 0.0143(6) 0.0125(7)
C3 0.0518(11) 0.0579(12) 0.0463(9) 0.0073(8) 0.0135(8) 0.0010(8)
C4 0.0666(12) 0.0483(11) 0.0465(9) -0.0019(9) 0.0170(8) -0.0023(8)
C5 0.0610(12) 0.0477(11) 0.0613(11) 0.0064(8) 0.0192(9) -0.0050(8)
O3 0.0757(9) 0.0621(9) 0.0892(9) 0.0128(7) 0.0310(7) 0.0230(7)
C7 0.0591(11) 0.0470(11) 0.0470(9) -0.0026(8) 0.0176(8) -0.0111(8)
O1 0.1151(12) 0.0735(10) 0.0637(8) 0.0038(8) 0.0320(8) -0.0208(7)
C9 0.0674(12) 0.0543(12) 0.0545(10) -0.0039(9) 0.0217(9) -0.0153(8)
N1 0.0829(12) 0.0725(12) 0.0668(10) -0.0129(9) 0.0257(9) -0.0278(8)
C11 0.0564(11) 0.0500(11) 0.0515(10) 0.0029(8) 0.0096(8) -0.0033(8)
C12 0.0555(11) 0.0536(12) 0.0584(10) -0.0004(9) 0.0161(8) -0.0006(9)
C13 0.0656(12) 0.0470(11) 0.0584(11) 0.0002(9) 0.0193(9) 0.0029(8)
C14 0.0578(12) 0.0731(14) 0.0593(11) 0.0010(10) 0.0136(9) -0.0044(9)
C15 0.0799(14) 0.0588(12) 0.0491(10) 0.0142(10) 0.0193(10) -0.0041(9)
C16 0.0626(12) 0.0594(12) 0.0468(9) 0.0105(9) 0.0150(9) -0.0013(8)
C17 0.0651(12) 0.0518(11) 0.0574(11) 0.0141(9) 0.0137(9) 0.0091(9)
C18 0.0737(14) 0.0493(12) 0.0635(11) 0.0004(10) 0.0139(10) 0.0020(9)
C19 0.0677(13) 0.0650(14) 0.0788(13) 0.0094(10) 0.0181(11) 0.0084(10)
C20 0.0582(13) 0.0972(18) 0.0806(14) -0.0060(11) 0.0173(11) 0.0032(13)
C21 0.0751(15) 0.0579(14) 0.0818(14) -0.0103(11) 0.0101(11) -0.0148(11)
C22 0.0752(15) 0.0710(15) 0.0797(14) 0.0113(11) 0.0262(11) -0.0053(11)
C23 0.0769(14) 0.0581(13) 0.0669(12) 0.0113(10) 0.0113(10) 0.0144(10)
C24 0.0839(15) 0.0666(14) 0.0731(13) -0.0012(11) 0.0015(12) 0.0013(11)
C25 0.0613(14) 0.120(2) 0.0862(16) 0.0072(14) 0.0293(12) -0.0013(15)
C26 0.0739(15) 0.0928(17) 0.0668(13) 0.0154(12) 0.0293(11) -0.0109(11)
C27 0.0935(16) 0.0755(15) 0.0686(13) 0.0042(12) 0.0260(12) 0.0057(12)
C28 0.114(2) 0.0958(19) 0.0684(14) 0.0142(16) 0.0213(14) -0.0034(13)
C29 0.0805(16) 0.0784(16) 0.0747(13) 0.0061(12) 0.0158(11) 0.0151(11)
C30 0.130(2) 0.0761(17) 0.0725(15) 0.0146(16) 0.0022(15) 0.0116(12)
C31 0.0934(18) 0.0916(19) 0.0984(17) -0.0172(14) 0.0320(15) 0.0010(15)
C32 0.0894(18) 0.0799(18) 0.121(2) 0.0146(13) 0.0235(15) 0.0034(15)
C33 0.1044(18) 0.0791(17) 0.0903(16) -0.0238(13) 0.0287(14) -0.0321(12)
C34 0.154(3) 0.0682(17) 0.0844(17) -0.0095(17) 0.0377(18) 0.0134(13)
C35 0.104(2) 0.0737(16) 0.0845(16) 0.0211(14) -0.0080(15) -0.0187(12)
C36 0.0748(16) 0.0753(16) 0.1135(19) 0.0021(12) 0.0171(14) -0.0161(14)
C37 0.091(2) 0.111(2) 0.1029(19) -0.0104(17) 0.0266(15) -0.0028(17)
C38 0.108(2) 0.0773(18) 0.114(2) 0.0111(15) 0.0293(16) 0.0154(14)
C39 0.098(2) 0.096(2) 0.140(2) 0.0206(15) 0.0325(18) 0.0028(19)
C40 0.104(2) 0.101(2) 0.117(2) 0.0039(17) 0.0244(17) 0.0277(16)

loop_
_atom_type_symbol
_atom_type_description
_atom_type_scat_dispersion_real
_atom_type_scat_dispersion_imag
_atom_type_scat_source
C C 0.0033 0.0016 'International Tables Vol C Tables 4.2.6.8 and 6.1.1.4'
H H 0.0000 0.0000 'International Tables Vol C Tables 4.2.6.8 and 6.1.1.4'
N N 0.0061 0.0033 'International Tables Vol C Tables 4.2.6.8 and 6.1.1.4'
O O 0.0106 0.0060 'International Tables Vol C Tables 4.2.6.8 and 6.1.1.4'

loop_
_geom_angle_atom_site_label_1
_geom_angle_atom_site_label_2
_geom_angle_atom_site_label_3
_geom_angle
C3 O2 C9 117.44(13)
C11 O4 C23 117.89(14)
O2 C3 C14 122.89(15)
O2 C3 C16 117.47(16)
C14 C3 C16 119.64(17)
C7 C4 C11 119.41(16)
C7 C4 H4 120.3
C11 C4 H4 120.3
C13 C5 C7 119.20(16)
C13 C5 H5 120.4
C7 C5 H5 120.4
C13 O3 C19 117.79(14)
C4 C7 C5 120.60(16)
C4 C7 C9 119.18(15)
C5 C7 C9 120.05(16)
O2 C9 C7 109.86(13)
O2 C9 H9A 109.7
C7 C9 H9A 109.7
O2 C9 H9B 109.7
C7 C9 H9B 109.7
H9A C9 H9B 108.2
C15 N1 C33 122.63(16)
C15 N1 H1 118.7
C33 N1 H1 118.7
C12 C11 O4 114.75(16)
C12 C11 C4 120.37(16)
O4 C11 C4 124.87(16)
C11 C12 C13 119.86(17)
C11 C12 H12 120.1
C13 C12 H12 120.1
O3 C13 C12 114.24(16)
O3 C13 C5 125.15(16)
C12 C13 C5 120.56(16)
C20 C14 C3 121.16(18)
C20 C14 H14 119.4
C3 C14 H14 119.4
O1 C15 N1 120.70(19)
O1 C15 C16 120.68(18)
N1 C15 C16 118.62(15)
C26 C16 C3 116.76(18)
C26 C16 C15 117.00(16)
C3 C16 C15 126.25(16)
C22 C17 C27 118.34(19)
C22 C17 C23 121.94(17)
C27 C17 C23 119.70(18)
C29 C18 C24 118.50(19)
C29 C18 C19 122.06(17)
C24 C18 C19 119.42(19)
O3 C19 C18 108.60(16)
O3 C19 H19A 110.0
C18 C19 H19A 110.0
O3 C19 H19B 110.0
C18 C19 H19B 110.0
H19A C19 H19B 108.4
C25 C20 C14 119.9(2)
C25 C20 H20 120.0
C14 C20 H20 120.0
C32 C21 C38 116.7(2)
C32 C21 C33 121.6(2)
C38 C21 C33 121.6(2)
C17 C22 C36 120.9(2)
C17 C22 H22 119.5
C36 C22 H22 119.5
O4 C23 C17 112.83(15)
O4 C23 H23A 109.0
C17 C23 H23A 109.0
O4 C23 H23B 109.0
C17 C23 H23B 109.0
H23A C23 H23B 107.8
C30 C24 C18 120.8(2)
C30 C24 H24 119.6
C18 C24 H24 119.6
C26 C25 C20 119.2(2)
C26 C25 H25 120.4
C20 C25 H25 120.4
C25 C26 C16 123.3(2)
C25 C26 H26 118.3
C16 C26 H26 118.3
C28 C27 C17 121.6(2)
C28 C27 H27 119.2
C17 C27 H27 119.2
C27 C28 C35 119.7(2)
C27 C28 H28 120.1
C35 C28 H28 120.1
C18 C29 C31 120.6(2)
C18 C29 H29 119.7
C31 C29 H29 119.7
C34 C30 C24 120.3(2)
C34 C30 H30 119.8
C24 C30 H30 119.8
C34 C31 C29 120.0(2)
C34 C31 H31 120.0
C29 C31 H31 120.0
C21 C32 C40 121.6(2)
C21 C32 H32 119.2
C40 C32 H32 119.2
N1 C33 C21 109.56(16)
N1 C33 H33A 109.8
C21 C33 H33A 109.8
N1 C33 H33B 109.8
C21 C33 H33B 109.8
H33A C33 H33B 108.2
C30 C34 C31 119.8(2)
C30 C34 H34 120.1
C31 C34 H34 120.1
C28 C35 C36 119.8(2)
C28 C35 H35 120.1
C36 C35 H35 120.1
C22 C36 C35 119.6(2)
C22 C36 H36 120.2
C35 C36 H36 120.2
C40 C37 C39 119.5(3)
C40 C37 H37 120.2
C39 C37 H37 120.2
C21 C38 C39 121.6(2)
C21 C38 H38 119.2
C39 C38 H38 119.2
C37 C39 C38 120.4(3)
C37 C39 H39 119.8
C38 C39 H39 119.8
C37 C40 C32 120.1(3)
C37 C40 H40 119.9
C32 C40 H40 119.9

loop_
_geom_bond_atom_site_label_1
_geom_bond_atom_site_label_2
_geom_bond_distance
O2 C3 1.3696(19)
O2 C9 1.4383(18)
O4 C11 1.379(2)
O4 C23 1.438(2)
C3 C14 1.385(2)
C3 C16 1.406(2)
C4 C7 1.382(2)
C4 C11 1.387(2)
C4 H4 0.9300
C5 C13 1.384(2)
C5 C7 1.389(2)
C5 H5 0.9300
O3 C13 1.377(2)
O3 C19 1.421(2)
C7 C9 1.499(2)
O1 C15 1.239(2)
C9 H9A 0.9700
C9 H9B 0.9700
N1 C15 1.330(2)
N1 C33 1.454(3)
N1 H1 0.8600
C11 C12 1.379(2)
C12 C13 1.380(2)
C12 H12 0.9300
C14 C20 1.376(3)
C14 H14 0.9300
C15 C16 1.493(3)
C16 C26 1.395(3)
C17 C22 1.373(3)
C17 C27 1.379(2)
C17 C23 1.496(3)
C18 C29 1.370(3)
C18 C24 1.377(3)
C18 C19 1.502(3)
C19 H19A 0.9700
C19 H19B 0.9700
C20 C25 1.371(3)
C20 H20 0.9300
C21 C32 1.367(3)
C21 C38 1.370(3)
C21 C33 1.494(3)
C22 C36 1.378(3)
C22 H22 0.9300
C23 H23A 0.9700
C23 H23B 0.9700
C24 C30 1.374(3)
C24 H24 0.9300
C25 C26 1.358(3)
C25 H25 0.9300
C26 H26 0.9300
C27 C28 1.365(3)
C27 H27 0.9300
C28 C35 1.372(3)
C28 H28 0.9300
C29 C31 1.387(3)
C29 H29 0.9300
C30 C34 1.362(3)
C30 H30 0.9300
C31 C34 1.365(3)
C31 H31 0.9300
C32 C40 1.388(3)
C32 H32 0.9300
C33 H33A 0.9700
C33 H33B 0.9700
C34 H34 0.9300
C35 C36 1.384(3)
C35 H35 0.9300
C36 H36 0.9300
C37 C40 1.345(3)
C37 C39 1.352(3)
C37 H37 0.9300
C38 C39 1.378(3)
C38 H38 0.9300
C39 H39 0.9300
C40 H40 0.9300

loop_
_geom_hbond_atom_site_label_D
_geom_hbond_atom_site_label_H
_geom_hbond_atom_site_label_A
_geom_hbond_site_symmetry_A
_geom_hbond_distance_DH
_geom_hbond_distance_HA
_geom_hbond_distance_DA
_geom_hbond_angle_DHA
N1 H1 O2 . 0.86 2.02 2.6702(18) 131.6
C4 H4 O1 2_645 0.93 2.64 3.538(2) 163.2
C22 H22 O1 2_645 0.93 2.63 3.531(2) 163.4
C20 H20 O4 1_455 0.93 2.61 3.491(3) 158.6

loop_
_cod_related_entry_id
_cod_related_entry_database
_cod_related_entry_code
1 ChemSpider 21124221
